data_4509387
loop_
_publ_author_name
'Hisaki, Ichiro'
'Shizuki, Norie'
'Aburaya, Kazuaki'
'Katsuta, Masanori'
'Tohnai, Norimitsu'
'Miyata, Mikiji'

_publ_section_title
;
 Structures of Brucinium Cholate: Bile Acid and Strychnine Derivatives
 Meet in the Crystals
;
_journal_issue 3
_journal_name_full 'Crystal Growth &amp; Design'
_journal_page_first 1280
_journal_paper_doi 10.1021/cg801336t
_journal_volume 9
_journal_year 2009
_chemical_absolute_configuration rm
_chemical_formula_moiety 'C49 H74 N2 O11 '
_chemical_formula_sum 'C49 H74 N2 O11'
_chemical_formula_weight 867.13
_space_group_IT_number 4
_symmetry_cell_setting monoclinic
_symmetry_Int_Tables_number 4
_symmetry_space_group_name_Hall 'P 2yb'
_symmetry_space_group_name_H-M 'P 1 21 1'
_cell_angle_alpha 90.0000
_cell_angle_beta 94.6951(12)
_cell_angle_gamma 90.0000
_cell_formula_units_Z 2
_cell_length_a 14.3988(3)
_cell_length_b 8.03443(15)
_cell_length_c 19.3290(4)
_cell_measurement_reflns_used 15411
_cell_measurement_temperature 93.1
_cell_measurement_theta_max 68.3
_cell_measurement_theta_min 3.1
_cell_volume 2228.59(8)
_computing_cell_refinement PROCESS-AUTO
_computing_data_collection PROCESS-AUTO
_computing_data_reduction CrystalStructure
_computing_publication_material 'CrystalStructure 3.8'
_computing_structure_refinement SHELXL
_computing_structure_solution SIR2004
_diffrn_detector_area_resol_mean 10.00
_diffrn_measured_fraction_theta_full 0.985
_diffrn_measured_fraction_theta_max 0.985
_diffrn_measurement_device_type 'Rigaku RAXIS-RAPID'
_diffrn_measurement_method \w
_diffrn_radiation_type 'Cu K\a'
_diffrn_radiation_wavelength 1.54187
_diffrn_reflns_av_R_equivalents 0.075
_diffrn_reflns_limit_h_max 17
_diffrn_reflns_limit_h_min -16
_diffrn_reflns_limit_k_max 9
_diffrn_reflns_limit_k_min -9
_diffrn_reflns_limit_l_max 22
_diffrn_reflns_limit_l_min -23
_diffrn_reflns_number 22160
_diffrn_reflns_theta_full 68.22
_diffrn_reflns_theta_max 68.22
_exptl_absorpt_coefficient_mu 0.733
_exptl_absorpt_correction_T_max 0.896
_exptl_absorpt_correction_T_min 0.577
_exptl_absorpt_correction_type multi-scan
_exptl_absorpt_process_details
;
    Higashi, T. (1995). Program for Absorption Correction.
    Rigaku Corporation, Tokyo, Japan.
;
_exptl_crystal_colour colorless
_exptl_crystal_density_diffrn 1.292
_exptl_crystal_density_method 'not measured'
_exptl_crystal_description block
_exptl_crystal_F_000 940.00
_exptl_crystal_size_max 0.40
_exptl_crystal_size_mid 0.30
_exptl_crystal_size_min 0.15
_refine_diff_density_max 0.74
_refine_diff_density_min -0.30
_refine_ls_abs_structure_details 'Flack, H. D. (1983), Acta Cryst. A39, 876-881.  2793 Friedel Pairs'
_refine_ls_abs_structure_Flack -0.1(2)
_refine_ls_extinction_method none
_refine_ls_goodness_of_fit_ref 1.077
_refine_ls_hydrogen_treatment refall
_refine_ls_number_parameters 568
_refine_ls_number_reflns 7129
_refine_ls_R_factor_gt 0.0512
_refine_ls_shift/su_max 0.0000
_refine_ls_structure_factor_coef Fsqd
_refine_ls_weighting_details 'w = 1/[\s^2^(Fo^2^)+(0.0358P)^2^+1.5724P] where P=(Fo^2^+2Fc^2^)/3'
_refine_ls_weighting_scheme calc
_refine_ls_wR_factor_ref 0.1288
_reflns_number_gt 6298
_reflns_number_total 7129
_reflns_threshold_expression F^2^>2.0\s(F^2^)
_cod_data_source_file cg801336tsup3.cif
_cod_data_source_block CA_Bru_EtOH_water
_cod_original_cell_volume 2228.60(7)
_cod_original_formula_sum 'C49 H74 N2 O11 '
_cod_database_code 4509387

loop_
_symmetry_equiv_pos_site_id
_symmetry_equiv_pos_as_xyz
1 +X,+Y,+Z
2 -X,1/2+Y,-Z

loop_
_atom_site_label
_atom_site_type_symbol
_atom_site_fract_x
_atom_site_fract_y
_atom_site_fract_z
_atom_site_U_iso_or_equiv
_atom_site_adp_type
_atom_site_occupancy
_atom_site_symmetry_multiplicity
_atom_site_calc_flag
_atom_site_refinement_flags
O(1) O 0.59007(14) 0.8725(3) 1.05889(12) 0.0217(5) Uani 1.00 1 d .
O(2) O 0.30137(14) 1.0902(2) 0.93968(10) 0.0181(5) Uani 1.00 1 d .
O(3) O 0.24801(14) 0.5448(3) 0.87842(11) 0.0202(5) Uani 1.00 1 d .
O(4) O -0.19100(17) 0.6116(3) 0.59326(11) 0.0302(6) Uani 1.00 1 d .
O(5) O -0.10704(16) 0.3828(3) 0.58016(11) 0.0253(5) Uani 1.00 1 d .
O(6) O 0.28656(14) 1.0687(3) 0.78917(10) 0.0192(4) Uani 1.00 1 d .
O(7) O 0.50058(16) 0.6256(3) 0.79232(11) 0.0238(5) Uani 1.00 1 d .
O(8) O 0.57836(15) 0.2561(3) 0.60094(11) 0.0214(5) Uani 1.00 1 d .
O(9) O 0.47451(14) 0.2908(3) 0.48702(11) 0.0195(5) Uani 1.00 1 d .
O(10) O 0.21219(17) 0.4005(3) 0.33623(14) 0.0347(6) Uani 1.00 1 d .
O(11) O 0.0479(2) 0.5789(4) 0.36102(19) 0.0559(9) Uani 1.00 1 d .
N(1) N 0.16546(17) 0.9021(3) 0.55093(13) 0.0179(6) Uani 1.00 1 d .
N(2) N 0.37521(17) 0.6530(3) 0.71318(12) 0.0158(5) Uani 1.00 1 d .
C(1) C 0.3712(2) 0.6684(4) 1.11547(15) 0.0183(7) Uani 1.00 1 d .
C(2) C 0.4624(2) 0.6795(4) 1.07998(16) 0.0173(6) Uani 1.00 1 d .
C(3) C 0.5037(2) 0.8524(4) 1.09141(16) 0.0175(6) Uani 1.00 1 d .
C(4) C 0.4358(2) 0.9809(4) 1.06096(16) 0.0167(6) Uani 1.00 1 d .
C(5) C 0.3409(2) 0.9718(4) 1.09220(16) 0.0164(6) Uani 1.00 1 d .
C(6) C 0.2968(2) 0.7951(4) 1.08780(15) 0.0154(6) Uani 1.00 1 d .
C(7) C 0.2177(2) 0.7873(4) 1.13718(16) 0.0213(7) Uani 1.00 1 d .
C(8) C 0.2594(2) 0.7583(4) 1.01167(15) 0.0128(6) Uani 1.00 1 d .
C(9) C 0.1890(2) 0.8924(4) 0.98338(15) 0.0141(6) Uani 1.00 1 d .
C(10) C 0.2303(2) 1.0685(4) 0.98766(15) 0.0172(6) Uani 1.00 1 d .
C(11) C 0.2742(2) 1.1064(4) 1.06053(16) 0.0181(7) Uani 1.00 1 d .
C(12) C 0.2203(2) 0.5823(4) 1.00061(15) 0.0166(6) Uani 1.00 1 d .
C(13) C 0.1782(2) 0.5445(4) 0.92696(15) 0.0174(6) Uani 1.00 1 d .
C(14) C 0.1036(2) 0.6751(4) 0.90306(15) 0.0161(6) Uani 1.00 1 d .
C(15) C 0.0203(2) 0.6636(4) 0.94810(16) 0.0187(7) Uani 1.00 1 d .
C(16) C 0.1512(2) 0.8473(4) 0.90955(15) 0.0149(6) Uani 1.00 1 d .
C(17) C 0.0819(2) 0.9659(4) 0.87086(16) 0.0171(6) Uani 1.00 1 d .
C(18) C 0.0381(2) 0.8596(4) 0.81063(16) 0.0210(7) Uani 1.00 1 d .
C(19) C 0.0682(2) 0.6761(4) 0.82467(15) 0.0159(6) Uani 1.00 1 d .
C(20) C -0.0090(2) 0.5502(4) 0.79986(15) 0.0157(6) Uani 1.00 1 d .
C(21) C 0.0170(2) 0.3697(4) 0.81914(16) 0.0185(6) Uani 1.00 1 d .
C(22) C -0.0318(2) 0.5648(4) 0.72085(15) 0.0185(6) Uani 1.00 1 d .
C(23) C -0.1231(2) 0.4768(5) 0.69555(16) 0.0220(7) Uani 1.00 1 d .
C(24) C -0.1427(2) 0.4930(4) 0.61722(16) 0.0190(7) Uani 1.00 1 d .
C(25) C 0.2559(2) 1.2230(4) 0.75613(16) 0.0217(7) Uani 1.00 1 d .
C(26) C 0.1893(2) 1.1879(4) 0.69366(16) 0.0205(7) Uani 1.00 1 d .
C(27) C 0.2182(2) 1.1171(4) 0.63687(16) 0.0165(6) Uani 1.00 1 d .
C(28) C 0.1535(2) 1.0785(4) 0.57406(16) 0.0206(7) Uani 1.00 1 d .
C(29) C 0.2677(2) 0.8458(4) 0.55074(16) 0.0163(6) Uani 1.00 1 d .
C(30) C 0.3320(2) 0.9945(4) 0.56055(16) 0.0187(7) Uani 1.00 1 d .
C(31) C 0.3200(2) 1.0717(4) 0.63190(15) 0.0160(6) Uani 1.00 1 d .
C(32) C 0.3580(2) 0.9451(4) 0.68639(16) 0.0167(6) Uani 1.00 1 d .
C(33) C 0.3687(2) 0.9990(4) 0.76354(15) 0.0175(6) Uani 1.00 1 d .
C(34) C 0.3907(2) 0.8441(4) 0.80968(16) 0.0192(7) Uani 1.00 1 d .
C(35) C 0.4293(2) 0.6986(4) 0.77194(15) 0.0169(6) Uani 1.00 1 d .
C(36) C 0.3073(2) 0.7769(4) 0.68185(15) 0.0153(6) Uani 1.00 1 d .
C(37) C 0.2793(2) 0.7091(4) 0.60724(15) 0.0150(6) Uani 1.00 1 d .
C(38) C 0.1810(2) 0.6298(4) 0.60164(16) 0.0188(7) Uani 1.00 1 d .
C(39) C 0.1164(2) 0.7793(4) 0.59415(16) 0.0196(7) Uani 1.00 1 d .
C(40) C 0.4077(2) 0.5543(4) 0.65952(15) 0.0160(6) Uani 1.00 1 d .
C(41) C 0.3555(2) 0.5818(4) 0.59724(15) 0.0157(6) Uani 1.00 1 d .
C(42) C 0.3748(2) 0.4957(4) 0.53807(16) 0.0168(6) Uani 1.00 1 d .
C(43) C 0.4487(2) 0.3843(4) 0.54140(16) 0.0177(6) Uani 1.00 1 d .
C(44) C 0.5044(2) 0.3626(4) 0.60400(16) 0.0179(6) Uani 1.00 1 d .
C(45) C 0.4834(2) 0.4441(4) 0.66427(16) 0.0173(6) Uani 1.00 1 d .
C(46) C 0.4180(2) 0.3061(4) 0.42334(16) 0.0223(7) Uani 1.00 1 d .
C(47) C 0.6458(2) 0.2545(5) 0.65896(19) 0.0293(8) Uani 1.00 1 d .
C(48) C 0.2276(2) 0.3848(5) 0.26478(19) 0.0345(9) Uani 1.00 1 d .
C(49) C 0.3218(2) 0.3133(5) 0.25257(19) 0.0317(8) Uani 1.00 1 d .
H(1) H 0.3379 0.5127 0.4956 0.020 Uiso 1.00 1 c R
H(2) H 0.5191 0.4258 0.7071 0.021 Uiso 1.00 1 c R
H(3) H 0.1255 1.2168 0.6947 0.025 Uiso 1.00 1 c R
H(4) H 0.1232 0.6538 0.7975 0.019 Uiso 1.00 1 c R
H(5) H 0.1483 0.4321 0.9266 0.021 Uiso 1.00 1 c R
H(6) H 0.2065 0.8413 0.8815 0.018 Uiso 1.00 1 c R
H(7) H 0.3527 0.9987 1.1427 0.020 Uiso 1.00 1 c R
H(8) H 0.1353 0.8902 1.0131 0.017 Uiso 1.00 1 c R
H(9) H 0.4210 1.0805 0.7707 0.021 Uiso 1.00 1 c R
H(10) H 0.3584 1.1753 0.6370 0.019 Uiso 1.00 1 c R
H(11) H 0.3141 0.7666 0.9832 0.015 Uiso 1.00 1 c R
H(12) H -0.0665 0.5795 0.8230 0.019 Uiso 1.00 1 c R
H(13) H 0.4228 0.9203 0.6743 0.020 Uiso 1.00 1 c R
H(14) H 0.5156 0.8727 1.1424 0.021 Uiso 1.00 1 c R
H(15) H 0.2512 0.7812 0.7091 0.018 Uiso 1.00 1 c R
H(16) H 0.2767 0.7940 0.5047 0.020 Uiso 1.00 1 c R
H(17) H 0.5069 0.5947 1.0996 0.021 Uiso 1.00 1 c R
H(18) H 0.4501 0.6579 1.0296 0.021 Uiso 1.00 1 c R
H(19) H 0.4263 0.9643 1.0101 0.020 Uiso 1.00 1 c R
H(20) H 0.4627 1.0932 1.0694 0.020 Uiso 1.00 1 c R
H(21) H 0.2237 1.1228 1.0916 0.022 Uiso 1.00 1 c R
H(22) H 0.3089 1.2125 1.0590 0.022 Uiso 1.00 1 c R
H(23) H 0.1141 1.0643 0.8533 0.021 Uiso 1.00 1 c R
H(24) H 0.0340 1.0039 0.9013 0.021 Uiso 1.00 1 c R
H(25) H 0.4363 0.8761 0.8485 0.023 Uiso 1.00 1 c R
H(26) H 0.3329 0.8084 0.8298 0.023 Uiso 1.00 1 c R
H(27) H 0.3850 0.6865 1.1659 0.022 Uiso 1.00 1 c R
H(28) H 0.3455 0.5547 1.1089 0.022 Uiso 1.00 1 c R
H(29) H 0.0883 1.0961 0.5851 0.025 Uiso 1.00 1 c R
H(30) H 0.1664 1.1552 0.5359 0.025 Uiso 1.00 1 c R
H(31) H 0.3164 1.0775 0.5235 0.022 Uiso 1.00 1 c R
H(32) H 0.3974 0.9591 0.5578 0.022 Uiso 1.00 1 c R
H(33) H 0.0599 0.8982 0.7661 0.025 Uiso 1.00 1 c R
H(34) H -0.0307 0.8690 0.8079 0.025 Uiso 1.00 1 c R
H(35) H -0.0366 0.6840 0.7081 0.022 Uiso 1.00 1 c R
H(36) H 0.0199 0.5160 0.6969 0.022 Uiso 1.00 1 c R
H(37) H 0.3104 1.2851 0.7417 0.026 Uiso 1.00 1 c R
H(38) H 0.2246 1.2927 0.7895 0.026 Uiso 1.00 1 c R
H(39) H -0.1187 0.3575 0.7083 0.026 Uiso 1.00 1 c R
H(40) H -0.1752 0.5261 0.7189 0.026 Uiso 1.00 1 c R
H(41) H 0.1718 0.5643 1.0333 0.020 Uiso 1.00 1 c R
H(42) H 0.2711 0.5016 1.0126 0.020 Uiso 1.00 1 c R
H(43) H 0.1792 1.1505 0.9759 0.021 Uiso 1.00 1 c R
H(44) H 0.0553 0.7474 0.5706 0.024 Uiso 1.00 1 c R
H(45) H 0.1063 0.8270 0.6402 0.024 Uiso 1.00 1 c R
H(46) H 0.1722 0.5559 0.5606 0.023 Uiso 1.00 1 c R
H(47) H 0.1704 0.5650 0.6439 0.023 Uiso 1.00 1 c R
H(48) H 0.2216 0.4960 0.2427 0.041 Uiso 1.00 1 c R
H(49) H 0.1785 0.3125 0.2419 0.041 Uiso 1.00 1 c R
H(50) H -0.0083 0.5532 0.9427 0.022 Uiso 1.00 1 c R
H(51) H -0.0258 0.7489 0.9333 0.022 Uiso 1.00 1 c R
H(52) H 0.0420 0.6815 0.9969 0.022 Uiso 1.00 1 c R
H(53) H 0.1687 0.8669 1.1217 0.026 Uiso 1.00 1 c R
H(54) H 0.2427 0.8155 1.1844 0.026 Uiso 1.00 1 c R
H(55) H 0.1916 0.6747 1.1367 0.026 Uiso 1.00 1 c R
H(56) H 0.0312 0.3612 0.8695 0.022 Uiso 1.00 1 c R
H(57) H 0.0718 0.3365 0.7955 0.022 Uiso 1.00 1 c R
H(58) H -0.0353 0.2961 0.8047 0.022 Uiso 1.00 1 c R
H(59) H 0.4430 0.2347 0.3882 0.027 Uiso 1.00 1 c R
H(60) H 0.4182 0.4221 0.4077 0.027 Uiso 1.00 1 c R
H(61) H 0.3541 0.2720 0.4303 0.027 Uiso 1.00 1 c R
H(62) H 0.6948 0.1737 0.6508 0.035 Uiso 1.00 1 c R
H(63) H 0.6158 0.2231 0.7008 0.035 Uiso 1.00 1 c R
H(64) H 0.6734 0.3655 0.6653 0.035 Uiso 1.00 1 c R
H(65) H 0.3282 0.3066 0.2026 0.038 Uiso 1.00 1 c R
H(66) H 0.3275 0.2016 0.2729 0.038 Uiso 1.00 1 c R
H(67) H 0.3708 0.3852 0.2744 0.038 Uiso 1.00 1 c R
H(68) H 0.1387 0.8938 0.5056 0.022 Uiso 1.00 1 c R
H(69) H 0.6185 0.7808 1.0591 0.033 Uiso 1.00 1 c R
H(70) H 0.2773 1.0803 0.8988 0.027 Uiso 1.00 1 c R
H(71) H 0.2947 0.4911 0.8950 0.030 Uiso 1.00 1 c R
H(72) H 0.2064 0.3053 0.3533 0.052 Uiso 1.00 1 c R
H(73) H 0.067(3) 0.648(5) 0.4036(18) 0.080(18) Uiso 1.00 1 c .
H(74) H 0.105(2) 0.522(6) 0.352(2) 0.09(2) Uiso 1.00 1 c .

loop_
_atom_site_aniso_label
_atom_site_aniso_U_11
_atom_site_aniso_U_22
_atom_site_aniso_U_33
_atom_site_aniso_U_12
_atom_site_aniso_U_13
_atom_site_aniso_U_23
O(1) 0.0131(10) 0.0177(13) 0.0344(12) 0.0027(9) 0.0023(9) 0.0011(10)
O(2) 0.0164(10) 0.0212(14) 0.0163(10) -0.0043(9) -0.0017(8) 0.0009(9)
O(3) 0.0162(10) 0.0223(13) 0.0217(11) 0.0076(9) -0.0012(8) 0.0008(10)
O(4) 0.0363(14) 0.0322(16) 0.0210(12) 0.0066(12) -0.0036(10) 0.0016(11)
O(5) 0.0302(12) 0.0252(14) 0.0197(11) 0.0021(11) -0.0033(9) -0.0026(10)
O(6) 0.0202(11) 0.0198(13) 0.0178(10) 0.0041(9) 0.0031(8) -0.0001(9)
O(7) 0.0244(12) 0.0250(14) 0.0209(11) 0.0055(10) -0.0046(9) 0.0020(10)
O(8) 0.0197(11) 0.0200(13) 0.0235(11) 0.0064(10) -0.0036(9) -0.0041(10)
O(9) 0.0190(11) 0.0208(14) 0.0190(11) 0.0046(9) 0.0030(8) -0.0041(9)
O(10) 0.0284(13) 0.0274(16) 0.0497(16) 0.0000(11) 0.0111(11) 0.0040(13)
O(11) 0.0316(16) 0.047(2) 0.091(2) -0.0046(15) 0.0185(16) -0.0234(19)
N(1) 0.0163(12) 0.0206(16) 0.0166(12) 0.0029(11) -0.0002(10) 0.0015(11)
N(2) 0.0164(13) 0.0156(15) 0.0151(12) 0.0015(11) -0.0008(10) 0.0029(11)
C(1) 0.0175(15) 0.022(2) 0.0145(14) 0.0016(14) -0.0030(12) -0.0007(13)
C(2) 0.0136(14) 0.0185(19) 0.0189(16) 0.0020(13) -0.0036(12) 0.0020(14)
C(3) 0.0152(14) 0.0173(19) 0.0196(15) 0.0006(13) -0.0007(11) -0.0040(13)
C(4) 0.0147(14) 0.0169(18) 0.0181(15) -0.0031(13) -0.0009(11) -0.0013(13)
C(5) 0.0157(14) 0.0146(18) 0.0184(15) 0.0013(13) -0.0008(11) -0.0040(13)
C(6) 0.0141(14) 0.0164(18) 0.0158(15) 0.0032(13) 0.0013(12) 0.0009(13)
C(7) 0.0206(16) 0.029(2) 0.0148(15) -0.0003(14) 0.0033(12) 0.0020(14)
C(8) 0.0118(14) 0.0124(17) 0.0144(14) -0.0004(12) 0.0015(11) 0.0016(12)
C(9) 0.0137(14) 0.0141(17) 0.0144(14) -0.0001(12) 0.0009(11) -0.0020(12)
C(10) 0.0147(15) 0.0157(18) 0.0208(15) 0.0026(13) -0.0011(12) -0.0030(14)
C(11) 0.0161(15) 0.0165(18) 0.0215(16) -0.0015(13) 0.0007(12) -0.0036(13)
C(12) 0.0149(15) 0.0152(18) 0.0192(15) 0.0017(12) -0.0024(11) 0.0056(13)
C(13) 0.0169(15) 0.0180(18) 0.0170(15) 0.0019(13) -0.0007(12) 0.0012(13)
C(14) 0.0147(14) 0.0144(18) 0.0185(15) -0.0016(12) -0.0026(11) -0.0007(13)
C(15) 0.0159(15) 0.0198(19) 0.0199(15) -0.0044(13) -0.0010(12) -0.0038(14)
C(16) 0.0124(14) 0.0155(19) 0.0165(15) 0.0026(12) 0.0004(11) 0.0038(13)
C(17) 0.0176(15) 0.0137(18) 0.0197(16) 0.0013(13) -0.0016(12) 0.0022(13)
C(18) 0.0220(16) 0.0200(19) 0.0197(16) -0.0028(14) -0.0051(12) 0.0034(14)
C(19) 0.0127(14) 0.0175(18) 0.0172(15) -0.0007(12) -0.0005(11) 0.0003(13)
C(20) 0.0127(14) 0.0167(17) 0.0174(14) -0.0003(12) -0.0004(11) -0.0008(13)
C(21) 0.0174(15) 0.0171(18) 0.0205(16) -0.0008(13) -0.0015(12) -0.0027(14)
C(22) 0.0166(15) 0.0194(19) 0.0192(15) -0.0013(13) -0.0003(12) 0.0013(14)
C(23) 0.0187(16) 0.029(2) 0.0178(16) -0.0054(14) -0.0023(12) -0.0012(14)
C(24) 0.0166(15) 0.0211(19) 0.0185(16) -0.0040(13) -0.0026(12) -0.0015(14)
C(25) 0.0213(16) 0.022(2) 0.0213(16) 0.0021(14) 0.0014(13) -0.0000(14)
C(26) 0.0181(15) 0.0222(19) 0.0213(16) 0.0069(14) 0.0024(12) 0.0038(14)
C(27) 0.0169(15) 0.0123(17) 0.0201(15) -0.0007(12) 0.0014(12) 0.0033(13)
C(28) 0.0202(16) 0.021(2) 0.0202(15) 0.0040(14) 0.0001(12) -0.0001(14)
C(29) 0.0146(14) 0.0189(19) 0.0156(15) 0.0008(13) 0.0017(11) 0.0003(13)
C(30) 0.0179(15) 0.0197(18) 0.0186(15) 0.0031(13) 0.0015(12) 0.0021(13)
C(31) 0.0143(14) 0.0145(18) 0.0191(15) -0.0020(12) 0.0014(11) -0.0007(13)
C(32) 0.0130(14) 0.0205(19) 0.0167(15) 0.0032(13) 0.0021(11) -0.0013(13)
C(33) 0.0167(15) 0.0204(19) 0.0155(15) 0.0014(13) 0.0010(11) 0.0008(13)
C(34) 0.0234(16) 0.0177(19) 0.0166(15) -0.0015(14) 0.0015(12) -0.0050(13)
C(35) 0.0204(16) 0.0157(18) 0.0145(14) -0.0008(13) 0.0012(12) 0.0028(13)
C(36) 0.0160(15) 0.0180(18) 0.0118(14) 0.0020(13) 0.0002(11) 0.0013(12)
C(37) 0.0131(14) 0.0169(18) 0.0147(14) 0.0014(12) -0.0003(11) 0.0008(12)
C(38) 0.0165(15) 0.0198(19) 0.0197(15) -0.0015(13) -0.0003(12) 0.0017(13)
C(39) 0.0146(15) 0.022(2) 0.0223(16) -0.0032(13) 0.0011(12) 0.0035(14)
C(40) 0.0154(14) 0.0152(17) 0.0177(14) -0.0036(13) 0.0026(11) 0.0006(13)
C(41) 0.0138(15) 0.0148(18) 0.0187(15) -0.0032(12) 0.0023(11) 0.0010(13)
C(42) 0.0161(15) 0.0151(17) 0.0187(15) -0.0009(12) -0.0015(12) 0.0028(13)
C(43) 0.0147(14) 0.0173(17) 0.0214(15) -0.0042(13) 0.0033(12) 0.0019(14)
C(44) 0.0128(14) 0.0150(18) 0.0253(16) -0.0002(13) -0.0013(12) 0.0026(13)
C(45) 0.0150(14) 0.0198(18) 0.0167(15) 0.0013(13) -0.0015(11) 0.0046(13)
C(46) 0.0237(17) 0.022(2) 0.0212(16) 0.0013(14) 0.0001(13) -0.0024(14)
C(47) 0.0207(17) 0.031(2) 0.0347(19) 0.0083(15) -0.0093(14) -0.0052(17)
C(48) 0.033(2) 0.031(2) 0.038(2) -0.0025(18) -0.0064(16) 0.0106(19)
C(49) 0.0287(19) 0.035(2) 0.0312(19) -0.0036(17) 0.0009(15) 0.0009(17)

loop_
_atom_type_symbol
_atom_type_description
_atom_type_scat_dispersion_real
_atom_type_scat_dispersion_imag
_atom_type_scat_source
C C 0.018 0.009
;
International Tables for Crystallography
(1992, Vol. C, Tables 4.2.6.8 and 6.1.1.4)
;
H H 0.000 0.000
;
International Tables for Crystallography
(1992, Vol. C, Table 6.1.1.4)
;
O O 0.049 0.032
;
International Tables for Crystallography
(1992, Vol. C, Tables 4.2.6.8 and 6.1.1.4)
;
N N 0.031 0.018
;
International Tables for Crystallography
(1992, Vol. C, Tables 4.2.6.8 and 6.1.1.4)
;

loop_
_geom_angle_atom_site_label_1
_geom_angle_atom_site_label_2
_geom_angle_atom_site_label_3
_geom_angle
_geom_angle_publ_flag
C(25) O(6) C(33) 114.4(2) yes
C(44) O(8) C(47) 117.0(2) yes
C(43) O(9) C(46) 116.4(2) yes
C(28) N(1) C(29) 114.2(2) yes
C(28) N(1) C(39) 112.5(2) yes
C(29) N(1) C(39) 107.5(2) yes
C(35) N(2) C(36) 117.9(2) yes
C(35) N(2) C(40) 123.8(2) yes
C(36) N(2) C(40) 108.8(2) yes
C(2) C(1) C(6) 113.7(2) yes
C(1) C(2) C(3) 109.1(2) yes
O(1) C(3) C(2) 112.3(2) yes
O(1) C(3) C(4) 107.9(2) yes
C(2) C(3) C(4) 109.6(2) yes
C(3) C(4) C(5) 112.5(2) yes
C(4) C(5) C(6) 113.2(2) yes
C(4) C(5) C(11) 110.8(2) yes
C(6) C(5) C(11) 112.4(2) yes
C(1) C(6) C(5) 108.4(2) yes
C(1) C(6) C(7) 106.6(2) yes
C(1) C(6) C(8) 112.3(2) yes
C(5) C(6) C(7) 108.7(2) yes
C(5) C(6) C(8) 109.5(2) yes
C(7) C(6) C(8) 111.2(2) yes
C(6) C(8) C(9) 111.6(2) yes
C(6) C(8) C(12) 113.8(2) yes
C(9) C(8) C(12) 111.8(2) yes
C(8) C(9) C(10) 112.5(2) yes
C(8) C(9) C(16) 109.7(2) yes
C(10) C(9) C(16) 112.1(2) yes
O(2) C(10) C(9) 111.6(2) yes
O(2) C(10) C(11) 107.8(2) yes
C(9) C(10) C(11) 111.3(2) yes
C(5) C(11) C(10) 115.1(2) yes
C(8) C(12) C(13) 115.3(2) yes
O(3) C(13) C(12) 111.2(2) yes
O(3) C(13) C(14) 108.1(2) yes
C(12) C(13) C(14) 110.9(2) yes
C(13) C(14) C(15) 110.2(2) yes
C(13) C(14) C(16) 106.9(2) yes
C(13) C(14) C(19) 117.3(2) yes
C(15) C(14) C(16) 111.6(2) yes
C(15) C(14) C(19) 110.0(2) yes
C(16) C(14) C(19) 100.5(2) yes
C(9) C(16) C(14) 114.2(2) yes
C(9) C(16) C(17) 118.4(2) yes
C(14) C(16) C(17) 104.5(2) yes
C(16) C(17) C(18) 103.6(2) yes
C(17) C(18) C(19) 107.7(2) yes
C(14) C(19) C(18) 103.8(2) yes
C(14) C(19) C(20) 117.8(2) yes
C(18) C(19) C(20) 112.4(2) yes
C(19) C(20) C(21) 112.7(2) yes
C(19) C(20) C(22) 110.3(2) yes
C(21) C(20) C(22) 109.9(2) yes
C(20) C(22) C(23) 112.8(2) yes
C(22) C(23) C(24) 111.2(2) yes
O(4) C(24) O(5) 124.1(2) yes
O(4) C(24) C(23) 119.2(2) yes
O(5) C(24) C(23) 116.7(2) yes
O(6) C(25) C(26) 110.2(2) yes
C(25) C(26) C(27) 121.3(2) yes
C(26) C(27) C(28) 122.7(2) yes
C(26) C(27) C(31) 121.4(2) yes
C(28) C(27) C(31) 115.9(2) yes
N(1) C(28) C(27) 111.0(2) yes
N(1) C(29) C(30) 110.0(2) yes
N(1) C(29) C(37) 104.7(2) yes
C(30) C(29) C(37) 116.2(2) yes
C(29) C(30) C(31) 108.6(2) yes
C(27) C(31) C(30) 109.5(2) yes
C(27) C(31) C(32) 114.0(2) yes
C(30) C(31) C(32) 106.8(2) yes
C(31) C(32) C(33) 118.6(2) yes
C(31) C(32) C(36) 113.8(2) yes
C(33) C(32) C(36) 108.1(2) yes
O(6) C(33) C(32) 115.0(2) yes
O(6) C(33) C(34) 104.5(2) yes
C(32) C(33) C(34) 109.2(2) yes
C(33) C(34) C(35) 114.2(2) yes
O(7) C(35) N(2) 123.0(3) yes
O(7) C(35) C(34) 123.4(2) yes
N(2) C(35) C(34) 113.6(2) yes
N(2) C(36) C(32) 105.8(2) yes
N(2) C(36) C(37) 104.7(2) yes
C(32) C(36) C(37) 116.4(2) yes
C(29) C(37) C(36) 114.1(2) yes
C(29) C(37) C(38) 101.4(2) yes
C(29) C(37) C(41) 115.1(2) yes
C(36) C(37) C(38) 111.9(2) yes
C(36) C(37) C(41) 102.5(2) yes
C(38) C(37) C(41) 112.2(2) yes
C(37) C(38) C(39) 103.3(2) yes
N(1) C(39) C(38) 105.0(2) yes
N(2) C(40) C(41) 111.1(2) yes
N(2) C(40) C(45) 127.4(2) yes
C(41) C(40) C(45) 121.5(2) yes
C(37) C(41) C(40) 110.0(2) yes
C(37) C(41) C(42) 129.5(2) yes
C(40) C(41) C(42) 120.5(2) yes
C(41) C(42) C(43) 119.3(2) yes
O(9) C(43) C(42) 125.0(2) yes
O(9) C(43) C(44) 114.9(2) yes
C(42) C(43) C(44) 120.0(2) yes
O(8) C(44) C(43) 115.5(2) yes
O(8) C(44) C(45) 123.6(2) yes
C(43) C(44) C(45) 120.9(2) yes
C(40) C(45) C(44) 117.7(2) yes
O(10) C(48) C(49) 113.5(2) yes
C(3) O(1) H(69) 109.5 no
C(10) O(2) H(70) 109.4 no
C(13) O(3) H(71) 109.4 no
C(48) O(10) H(72) 109.2 no
H(73) O(11) H(74) 103(3) no
C(28) N(1) H(68) 107.4 no
C(29) N(1) H(68) 107.4 no
C(39) N(1) H(68) 107.4 no
C(2) C(1) H(27) 108.8 no
C(2) C(1) H(28) 108.8 no
C(6) C(1) H(27) 108.8 no
C(6) C(1) H(28) 108.8 no
H(27) C(1) H(28) 107.7 no
C(1) C(2) H(17) 109.9 no
C(1) C(2) H(18) 109.9 no
C(3) C(2) H(17) 109.9 no
C(3) C(2) H(18) 109.8 no
H(17) C(2) H(18) 108.3 no
O(1) C(3) H(14) 109.0 no
C(2) C(3) H(14) 109.0 no
C(4) C(3) H(14) 109.0 no
C(3) C(4) H(19) 109.1 no
C(3) C(4) H(20) 109.1 no
C(5) C(4) H(19) 109.1 no
C(5) C(4) H(20) 109.1 no
H(19) C(4) H(20) 107.8 no
C(4) C(5) H(7) 106.7 no
C(6) C(5) H(7) 106.7 no
C(11) C(5) H(7) 106.7 no
C(6) C(7) H(53) 109.5 no
C(6) C(7) H(54) 109.5 no
C(6) C(7) H(55) 109.5 no
H(53) C(7) H(54) 109.5 no
H(53) C(7) H(55) 109.5 no
H(54) C(7) H(55) 109.5 no
C(6) C(8) H(11) 106.4 no
C(9) C(8) H(11) 106.4 no
C(12) C(8) H(11) 106.4 no
C(8) C(9) H(8) 107.4 no
C(10) C(9) H(8) 107.4 no
C(16) C(9) H(8) 107.4 no
O(2) C(10) H(43) 108.7 no
C(9) C(10) H(43) 108.7 no
C(11) C(10) H(43) 108.7 no
C(5) C(11) H(21) 108.5 no
C(5) C(11) H(22) 108.5 no
C(10) C(11) H(21) 108.5 no
C(10) C(11) H(22) 108.5 no
H(21) C(11) H(22) 107.5 no
C(8) C(12) H(41) 108.5 no
C(8) C(12) H(42) 108.5 no
C(13) C(12) H(41) 108.5 no
C(13) C(12) H(42) 108.5 no
H(41) C(12) H(42) 107.5 no
O(3) C(13) H(5) 108.8 no
C(12) C(13) H(5) 108.8 no
C(14) C(13) H(5) 108.8 no
C(14) C(15) H(50) 109.5 no
C(14) C(15) H(51) 109.5 no
C(14) C(15) H(52) 109.5 no
H(50) C(15) H(51) 109.5 no
H(50) C(15) H(52) 109.5 no
H(51) C(15) H(52) 109.5 no
C(9) C(16) H(6) 106.3 no
C(14) C(16) H(6) 106.3 no
C(17) C(16) H(6) 106.3 no
C(16) C(17) H(23) 111.0 no
C(16) C(17) H(24) 111.1 no
C(18) C(17) H(23) 111.0 no
C(18) C(17) H(24) 111.1 no
H(23) C(17) H(24) 109.0 no
C(17) C(18) H(33) 110.2 no
C(17) C(18) H(34) 110.2 no
C(19) C(18) H(33) 110.2 no
C(19) C(18) H(34) 110.2 no
H(33) C(18) H(34) 108.5 no
C(14) C(19) H(4) 107.4 no
C(18) C(19) H(4) 107.4 no
C(20) C(19) H(4) 107.4 no
C(19) C(20) H(12) 107.9 no
C(21) C(20) H(12) 107.9 no
C(22) C(20) H(12) 107.9 no
C(20) C(21) H(56) 109.5 no
C(20) C(21) H(57) 109.5 no
C(20) C(21) H(58) 109.5 no
H(56) C(21) H(57) 109.5 no
H(56) C(21) H(58) 109.5 no
H(57) C(21) H(58) 109.5 no
C(20) C(22) H(35) 109.0 no
C(20) C(22) H(36) 109.0 no
C(23) C(22) H(35) 109.0 no
C(23) C(22) H(36) 109.0 no
H(35) C(22) H(36) 107.8 no
C(22) C(23) H(39) 109.4 no
C(22) C(23) H(40) 109.4 no
C(24) C(23) H(39) 109.4 no
C(24) C(23) H(40) 109.4 no
H(39) C(23) H(40) 108.0 no
O(6) C(25) H(37) 109.6 no
O(6) C(25) H(38) 109.6 no
C(26) C(25) H(37) 109.6 no
C(26) C(25) H(38) 109.6 no
H(37) C(25) H(38) 108.1 no
C(25) C(26) H(3) 119.4 no
C(27) C(26) H(3) 119.3 no
N(1) C(28) H(29) 109.4 no
N(1) C(28) H(30) 109.4 no
C(27) C(28) H(29) 109.4 no
C(27) C(28) H(30) 109.5 no
H(29) C(28) H(30) 108.0 no
N(1) C(29) H(16) 108.5 no
C(30) C(29) H(16) 108.5 no
C(37) C(29) H(16) 108.5 no
C(29) C(30) H(31) 110.0 no
C(29) C(30) H(32) 110.0 no
C(31) C(30) H(31) 110.0 no
C(31) C(30) H(32) 110.0 no
H(31) C(30) H(32) 108.4 no
C(27) C(31) H(10) 108.8 no
C(30) C(31) H(10) 108.8 no
C(32) C(31) H(10) 108.8 no
C(31) C(32) H(13) 105.0 no
C(33) C(32) H(13) 105.0 no
C(36) C(32) H(13) 105.0 no
O(6) C(33) H(9) 109.3 no
C(32) C(33) H(9) 109.3 no
C(34) C(33) H(9) 109.3 no
C(33) C(34) H(25) 108.7 no
C(33) C(34) H(26) 108.7 no
C(35) C(34) H(25) 108.7 no
C(35) C(34) H(26) 108.7 no
H(25) C(34) H(26) 107.6 no
N(2) C(36) H(15) 109.9 no
C(32) C(36) H(15) 109.9 no
C(37) C(36) H(15) 109.9 no
C(37) C(38) H(46) 111.1 no
C(37) C(38) H(47) 111.1 no
C(39) C(38) H(46) 111.1 no
C(39) C(38) H(47) 111.1 no
H(46) C(38) H(47) 109.1 no
N(1) C(39) H(44) 110.7 no
N(1) C(39) H(45) 110.7 no
C(38) C(39) H(44) 110.7 no
C(38) C(39) H(45) 110.7 no
H(44) C(39) H(45) 108.8 no
C(41) C(42) H(1) 120.4 no
C(43) C(42) H(1) 120.3 no
C(40) C(45) H(2) 121.2 no
C(44) C(45) H(2) 121.2 no
O(9) C(46) H(59) 109.5 no
O(9) C(46) H(60) 109.5 no
O(9) C(46) H(61) 109.5 no
H(59) C(46) H(60) 109.5 no
H(59) C(46) H(61) 109.5 no
H(60) C(46) H(61) 109.5 no
O(8) C(47) H(62) 109.5 no
O(8) C(47) H(63) 109.5 no
O(8) C(47) H(64) 109.5 no
H(62) C(47) H(63) 109.5 no
H(62) C(47) H(64) 109.5 no
H(63) C(47) H(64) 109.5 no
O(10) C(48) H(48) 108.9 no
O(10) C(48) H(49) 108.9 no
C(49) C(48) H(48) 108.9 no
C(49) C(48) H(49) 108.9 no
H(48) C(48) H(49) 107.7 no
C(48) C(49) H(65) 109.5 no
C(48) C(49) H(66) 109.5 no
C(48) C(49) H(67) 109.5 no
H(65) C(49) H(66) 109.5 no
H(65) C(49) H(67) 109.5 no
H(66) C(49) H(67) 109.5 no

loop_
_geom_bond_atom_site_label_1
_geom_bond_atom_site_label_2
_geom_bond_distance
_geom_bond_publ_flag
O(1) C(3) 1.447(3) yes
O(2) C(10) 1.447(3) yes
O(3) C(13) 1.431(3) yes
O(4) C(24) 1.246(4) yes
O(5) C(24) 1.274(4) yes
O(6) C(25) 1.447(4) yes
O(6) C(33) 1.433(3) yes
O(7) C(35) 1.219(3) yes
O(8) C(44) 1.371(3) yes
O(8) C(47) 1.423(3) yes
O(9) C(43) 1.368(3) yes
O(9) C(46) 1.424(3) yes
O(10) C(48) 1.422(4) yes
N(1) C(28) 1.500(4) yes
N(1) C(29) 1.540(3) yes
N(1) C(39) 1.506(4) yes
N(2) C(35) 1.373(3) yes
N(2) C(36) 1.489(4) yes
N(2) C(40) 1.415(4) yes
C(1) C(2) 1.532(4) yes
C(1) C(6) 1.542(4) yes
C(2) C(3) 1.520(4) yes
C(3) C(4) 1.509(4) yes
C(4) C(5) 1.540(4) yes
C(5) C(6) 1.554(4) yes
C(5) C(11) 1.539(4) yes
C(6) C(7) 1.546(4) yes
C(6) C(8) 1.553(4) yes
C(8) C(9) 1.549(4) yes
C(8) C(12) 1.530(4) yes
C(9) C(10) 1.534(4) yes
C(9) C(16) 1.528(4) yes
C(10) C(11) 1.527(4) yes
C(12) C(13) 1.532(4) yes
C(13) C(14) 1.545(4) yes
C(14) C(15) 1.542(4) yes
C(14) C(16) 1.545(4) yes
C(14) C(19) 1.558(4) yes
C(16) C(17) 1.531(4) yes
C(17) C(18) 1.537(4) yes
C(18) C(19) 1.555(4) yes
C(19) C(20) 1.550(4) yes
C(20) C(21) 1.537(4) yes
C(20) C(22) 1.540(4) yes
C(22) C(23) 1.536(4) yes
C(23) C(24) 1.523(4) yes
C(25) C(26) 1.506(4) yes
C(26) C(27) 1.333(4) yes
C(27) C(28) 1.501(4) yes
C(27) C(31) 1.521(4) yes
C(29) C(30) 1.513(4) yes
C(29) C(37) 1.548(4) yes
C(30) C(31) 1.535(4) yes
C(31) C(32) 1.533(4) yes
C(32) C(33) 1.548(4) yes
C(32) C(36) 1.535(4) yes
C(33) C(34) 1.549(4) yes
C(34) C(35) 1.508(4) yes
C(36) C(37) 1.563(4) yes
C(37) C(38) 1.548(4) yes
C(37) C(41) 1.524(4) yes
C(38) C(39) 1.519(4) yes
C(40) C(41) 1.384(3) yes
C(40) C(45) 1.401(4) yes
C(41) C(42) 1.384(4) yes
C(42) C(43) 1.388(4) yes
C(43) C(44) 1.407(4) yes
C(44) C(45) 1.392(4) yes
C(48) C(49) 1.510(5) yes
O(1) H(69) 0.842 no
O(2) H(70) 0.840 no
O(3) H(71) 0.840 no
O(10) H(72) 0.840 no
N(1) H(68) 0.930 no
C(1) H(27) 0.990 no
C(1) H(28) 0.990 no
C(2) H(17) 0.990 no
C(2) H(18) 0.990 no
C(3) H(14) 1.000 no
C(4) H(19) 0.990 no
C(4) H(20) 0.990 no
C(5) H(7) 1.000 no
C(7) H(53) 0.980 no
C(7) H(54) 0.980 no
C(7) H(55) 0.980 no
C(8) H(11) 1.000 no
C(9) H(8) 1.000 no
C(10) H(43) 1.000 no
C(11) H(21) 0.990 no
C(11) H(22) 0.990 no
C(12) H(41) 0.990 no
C(12) H(42) 0.990 no
C(13) H(5) 1.000 no
C(15) H(50) 0.980 no
C(15) H(51) 0.980 no
C(15) H(52) 0.980 no
C(16) H(6) 1.000 no
C(17) H(23) 0.990 no
C(17) H(24) 0.990 no
C(18) H(33) 0.990 no
C(18) H(34) 0.990 no
C(19) H(4) 1.000 no
C(20) H(12) 1.000 no
C(21) H(56) 0.980 no
C(21) H(57) 0.980 no
C(21) H(58) 0.980 no
C(22) H(35) 0.990 no
C(22) H(36) 0.990 no
C(23) H(39) 0.990 no
C(23) H(40) 0.990 no
C(25) H(37) 0.990 no
C(25) H(38) 0.990 no
C(26) H(3) 0.950 no
C(28) H(29) 0.990 no
C(28) H(30) 0.990 no
C(29) H(16) 1.000 no
C(30) H(31) 0.990 no
C(30) H(32) 0.990 no
C(31) H(10) 1.000 no
C(32) H(13) 1.000 no
C(33) H(9) 1.000 no
C(34) H(25) 0.990 no
C(34) H(26) 0.990 no
C(36) H(15) 1.000 no
C(38) H(46) 0.990 no
C(38) H(47) 0.990 no
C(39) H(44) 0.990 no
C(39) H(45) 0.990 no
C(42) H(1) 0.950 no
C(45) H(2) 0.950 no
C(46) H(59) 0.980 no
C(46) H(60) 0.980 no
C(46) H(61) 0.980 no
C(47) H(62) 0.980 no
C(47) H(63) 0.980 no
C(47) H(64) 0.980 no
C(48) H(48) 0.990 no
C(48) H(49) 0.990 no
C(49) H(65) 0.980 no
C(49) H(66) 0.980 no
C(49) H(67) 0.980 no

loop_
_geom_contact_atom_site_label_1
_geom_contact_atom_site_label_2
_geom_contact_distance
_geom_contact_site_symmetry_2
O(1) O(2) 2.753(3) 2_647
O(1) O(3) 2.891(2) 2_657
O(1) C(12) 3.483(3) 2_657
O(2) O(1) 2.753(3) 2_657
O(2) O(6) 2.905(2) .
O(2) C(2) 3.528(3) 2_657
O(2) C(3) 3.599(3) 2_657
O(2) C(34) 3.522(3) .
O(3) O(1) 2.891(2) 2_647
O(3) C(25) 3.511(4) 1_545
O(3) C(34) 3.495(4) .
O(4) O(10) 2.722(3) 2_556
O(4) N(1) 3.302(3) 2_546
O(4) C(28) 3.333(3) 2_546
O(4) C(30) 3.585(3) 2_546
O(4) C(48) 3.587(4) 2_556
O(5) O(11) 2.797(4) 2_546
O(5) N(1) 2.608(3) 2_546
O(5) C(28) 3.388(3) 2_546
O(5) C(29) 3.299(3) 2_546
O(5) C(39) 3.462(3) 2_546
O(6) O(2) 2.905(2) .
O(6) C(17) 3.553(3) .
O(7) C(3) 3.146(4) 2_647
O(7) C(4) 3.132(3) 2_647
O(7) C(5) 3.299(3) 2_647
O(7) C(49) 3.152(4) 2_656
O(8) C(42) 3.514(3) 2_646
O(9) C(30) 3.518(4) 1_545
O(9) C(30) 3.422(3) 2_646
O(9) C(41) 3.480(3) 2_646
O(9) C(42) 3.276(3) 2_646
O(9) C(43) 3.506(4) 2_646
O(10) O(4) 2.722(3) 2_546
O(10) O(11) 2.840(4) .
O(10) C(24) 3.560(4) 2_546
O(10) C(46) 3.373(3) .
O(10) C(47) 3.499(4) 2_656
O(11) O(5) 2.797(4) 2_556
O(11) O(10) 2.840(4) .
O(11) C(23) 3.575(5) 2_556
O(11) C(26) 3.599(4) 2_546
O(11) C(28) 3.252(4) 2_546
O(11) C(39) 3.532(4) 2_546
N(1) O(4) 3.302(3) 2_556
N(1) O(5) 2.608(3) 2_556
N(1) C(24) 3.321(4) 2_556
C(2) O(2) 3.528(3) 2_647
C(2) C(4) 3.574(4) 2_647
C(3) O(2) 3.599(3) 2_647
C(3) O(7) 3.146(4) 2_657
C(4) O(7) 3.132(3) 2_657
C(4) C(2) 3.574(4) 2_657
C(5) O(7) 3.299(3) 2_657
C(12) O(1) 3.483(3) 2_647
C(17) O(6) 3.553(3) .
C(17) C(21) 3.498(4) 1_565
C(21) C(17) 3.498(4) 1_545
C(23) O(11) 3.575(5) 2_546
C(24) O(10) 3.560(4) 2_556
C(24) N(1) 3.321(4) 2_546
C(25) O(3) 3.511(4) 1_565
C(26) O(11) 3.599(4) 2_556
C(28) O(4) 3.333(3) 2_556
C(28) O(5) 3.388(3) 2_556
C(28) O(11) 3.252(4) 2_556
C(29) O(5) 3.299(3) 2_556
C(30) O(4) 3.585(3) 2_556
C(30) O(9) 3.518(4) 1_565
C(30) O(9) 3.422(3) 2_656
C(30) C(43) 3.588(4) 1_565
C(34) O(2) 3.522(3) .
C(34) O(3) 3.495(4) .
C(39) O(5) 3.462(3) 2_556
C(39) O(11) 3.532(4) 2_556
C(41) O(9) 3.480(3) 2_656
C(42) O(8) 3.514(3) 2_656
C(42) O(9) 3.276(3) 2_656
C(43) O(9) 3.506(4) 2_656
C(43) C(30) 3.588(4) 1_545
C(46) O(10) 3.373(3) .
C(46) C(49) 3.474(4) .
C(47) O(10) 3.499(4) 2_646
C(48) O(4) 3.587(4) 2_546
C(49) O(7) 3.152(4) 2_646
C(49) C(46) 3.474(4) .
O(1) H(11) 3.574 2_657
O(1) H(18) 2.891 2_657
O(1) H(19) 3.541 2_647
O(1) H(20) 3.383 2_647
O(1) H(22) 3.083 2_647
O(1) H(42) 2.727 2_657
O(1) H(70) 3.093 2_647
O(1) H(71) 2.053 2_657
O(2) H(5) 3.518 1_565
O(2) H(17) 2.923 2_657
O(2) H(25) 3.224 .
O(2) H(26) 3.162 .
O(2) H(38) 3.430 .
O(2) H(69) 1.917 2_657
O(2) H(71) 3.334 1_565
O(3) H(26) 2.655 .
O(3) H(37) 3.540 1_545
O(3) H(38) 2.659 1_545
O(3) H(69) 3.045 2_647
O(4) H(16) 3.352 2_546
O(4) H(30) 2.574 2_546
O(4) H(31) 2.787 2_546
O(4) H(49) 3.563 2_556
O(4) H(61) 2.685 2_556
O(4) H(64) 3.178 1_455
O(4) H(66) 3.452 2_556
O(4) H(68) 2.741 2_546
O(4) H(72) 1.891 2_556
O(5) H(16) 2.918 2_546
O(5) H(30) 3.199 2_546
O(5) H(44) 3.254 2_546
O(5) H(68) 1.685 2_546
O(5) H(73) 2.00(4) 2_546
O(5) H(74) 3.18(5) 2_546
O(6) H(6) 2.861 .
O(6) H(17) 3.530 2_657
O(6) H(23) 2.866 .
O(6) H(33) 3.534 .
O(6) H(69) 3.566 2_657
O(6) H(70) 2.136 .
O(7) H(7) 2.578 2_647
O(7) H(14) 2.413 2_647
O(7) H(20) 2.695 2_647
O(7) H(65) 2.857 2_656
O(7) H(66) 2.932 2_656
O(7) H(67) 3.136 2_656
O(8) H(1) 3.022 2_646
O(8) H(10) 3.362 1_545
O(8) H(16) 3.052 2_646
O(8) H(32) 3.580 1_545
O(8) H(32) 3.518 2_646
O(8) H(60) 2.690 2_646
O(9) H(1) 3.500 2_646
O(9) H(10) 3.584 1_545
O(9) H(16) 3.572 2_646
O(9) H(31) 2.980 1_545
O(9) H(32) 3.233 1_545
O(9) H(32) 2.499 2_646
O(10) H(1) 3.559 .
O(10) H(35) 3.130 2_546
O(10) H(40) 3.221 2_546
O(10) H(60) 3.172 .
O(10) H(61) 2.818 .
O(10) H(62) 2.573 2_656
O(10) H(73) 3.24(4) .
O(10) H(74) 1.87(4) .
O(11) H(3) 2.859 2_546
O(11) H(29) 2.298 2_546
O(11) H(33) 3.151 2_546
O(11) H(35) 3.441 2_546
O(11) H(39) 2.841 2_556
O(11) H(44) 3.371 2_546
O(11) H(45) 3.003 2_546
O(11) H(48) 3.587 .
O(11) H(72) 3.182 .
O(11) H(73) 1.01(4) .
O(11) H(74) 0.97(3) .
N(2) H(37) 3.161 1_545
N(2) H(59) 3.458 2_656
C(1) H(63) 3.569 2_657
C(1) H(65) 3.440 1_556
C(2) H(9) 3.315 2_647
C(2) H(19) 3.009 2_647
C(2) H(20) 3.238 2_647
C(2) H(25) 3.107 2_647
C(3) H(9) 3.546 2_647
C(3) H(18) 3.492 2_657
C(3) H(71) 3.100 2_657
C(4) H(17) 3.401 2_657
C(4) H(18) 2.873 2_657
C(4) H(69) 3.392 2_657
C(5) H(65) 3.448 1_566
C(7) H(12) 3.334 2_557
C(7) H(39) 3.460 2_557
C(7) H(40) 3.475 2_557
C(7) H(48) 3.103 1_556
C(7) H(58) 2.941 2_557
C(9) H(50) 3.329 2_557
C(10) H(5) 3.331 1_565
C(10) H(42) 3.556 1_565
C(10) H(50) 3.570 2_557
C(10) H(69) 2.965 2_657
C(11) H(42) 3.307 1_565
C(11) H(65) 3.222 1_566
C(11) H(69) 3.207 2_657
C(12) H(22) 3.390 1_545
C(12) H(43) 3.546 1_545
C(13) H(38) 3.448 1_545
C(13) H(43) 3.303 1_545
C(15) H(8) 3.268 2_547
C(15) H(21) 3.549 2_547
C(15) H(24) 3.332 2_547
C(15) H(43) 3.333 2_547
C(16) H(26) 3.158 .
C(17) H(56) 3.258 1_565
C(17) H(57) 3.312 1_565
C(17) H(58) 3.342 1_565
C(18) H(45) 3.524 .
C(18) H(49) 3.223 2_556
C(20) H(49) 3.275 2_556
C(20) H(53) 3.214 2_547
C(21) H(3) 3.216 1_545
C(21) H(23) 2.874 1_545
C(21) H(24) 3.340 1_545
C(21) H(38) 3.151 1_545
C(21) H(53) 2.994 2_547
C(21) H(55) 3.553 2_547
C(22) H(44) 3.571 .
C(22) H(45) 3.366 .
C(22) H(47) 3.377 .
C(22) H(49) 3.031 2_556
C(22) H(72) 3.394 2_556
C(23) H(49) 3.087 2_556
C(23) H(54) 3.268 2_547
C(23) H(64) 3.074 1_455
C(23) H(66) 3.549 2_556
C(23) H(72) 3.019 2_556
C(23) H(73) 3.40(4) 2_546
C(24) H(16) 3.330 2_546
C(24) H(30) 3.226 2_546
C(24) H(62) 3.568 1_455
C(24) H(64) 3.053 1_455
C(24) H(68) 2.509 2_546
C(24) H(72) 2.747 2_556
C(24) H(73) 3.02(4) 2_546
C(25) H(23) 3.154 .
C(25) H(57) 2.961 1_565
C(25) H(70) 2.979 .
C(25) H(71) 3.452 1_565
C(26) H(23) 3.497 .
C(26) H(33) 3.358 .
C(26) H(36) 3.595 1_565
C(26) H(47) 3.184 1_565
C(26) H(57) 2.951 1_565
C(28) H(73) 3.28(4) 2_556
C(30) H(61) 3.397 1_565
C(33) H(17) 3.166 2_657
C(33) H(70) 3.091 .
C(34) H(6) 3.093 .
C(34) H(17) 2.979 2_657
C(34) H(70) 3.114 .
C(35) H(14) 3.164 2_647
C(35) H(20) 3.430 2_647
C(35) H(65) 3.593 2_656
C(35) H(67) 3.428 2_656
C(35) H(71) 3.599 .
C(38) H(36) 3.210 .
C(39) H(35) 3.328 .
C(39) H(36) 3.286 .
C(40) H(10) 3.149 1_545
C(40) H(37) 3.086 1_545
C(40) H(59) 2.810 2_656
C(41) H(10) 3.354 1_545
C(41) H(59) 3.142 2_656
C(42) H(10) 3.226 1_545
C(42) H(31) 3.469 1_545
C(42) H(59) 3.462 2_656
C(43) H(10) 2.884 1_545
C(43) H(31) 3.117 1_545
C(43) H(32) 3.514 1_545
C(43) H(32) 3.105 2_646
C(43) H(59) 3.444 2_656
C(44) H(10) 2.704 1_545
C(44) H(59) 3.085 2_656
C(45) H(10) 2.833 1_545
C(45) H(37) 3.269 1_545
C(45) H(59) 2.788 2_656
C(45) H(66) 3.554 2_656
C(46) H(13) 3.220 2_646
C(46) H(31) 3.119 1_545
C(46) H(32) 2.923 2_646
C(46) H(66) 3.200 .
C(46) H(67) 2.973 .
C(46) H(72) 3.231 .
C(47) H(1) 3.588 2_646
C(47) H(16) 3.454 2_646
C(47) H(27) 3.493 2_647
C(47) H(39) 3.543 1_655
C(47) H(40) 3.500 1_655
C(47) H(48) 3.313 2_646
C(47) H(54) 3.345 2_647
C(47) H(60) 3.074 2_646
C(47) H(67) 3.252 2_646
C(48) H(34) 3.062 2_546
C(48) H(35) 3.268 2_546
C(48) H(40) 3.002 2_546
C(48) H(55) 3.407 1_554
C(48) H(62) 3.000 2_656
C(48) H(63) 3.560 2_656
C(48) H(74) 2.76(4) .
C(49) H(7) 3.355 1_544
C(49) H(27) 3.588 1_554
C(49) H(28) 3.427 1_554
C(49) H(40) 3.205 2_546
C(49) H(59) 3.093 .
C(49) H(60) 3.317 .
C(49) H(61) 3.445 .
C(49) H(62) 3.464 2_656
C(49) H(63) 3.512 2_656
H(1) O(8) 3.022 2_656
H(1) O(9) 3.500 2_656
H(1) O(10) 3.559 .
H(1) C(47) 3.588 2_656
H(1) H(31) 3.555 1_545
H(1) H(62) 3.113 2_656
H(2) H(7) 3.362 2_647
H(2) H(9) 3.388 1_545
H(2) H(10) 3.276 1_545
H(2) H(14) 3.021 2_647
H(2) H(27) 3.327 2_647
H(2) H(37) 3.329 1_545
H(2) H(59) 3.165 2_656
H(2) H(66) 3.131 2_656
H(3) O(11) 2.859 2_556
H(3) C(21) 3.216 1_565
H(3) H(23) 3.318 .
H(3) H(33) 3.092 .
H(3) H(36) 2.846 1_565
H(3) H(47) 3.053 1_565
H(3) H(57) 2.359 1_565
H(3) H(58) 3.330 1_565
H(3) H(73) 3.272 2_556
H(4) H(15) 2.808 .
H(4) H(26) 3.278 .
H(4) H(38) 3.258 1_545
H(4) H(45) 3.336 .
H(4) H(47) 3.183 .
H(5) O(2) 3.518 1_545
H(5) C(10) 3.331 1_545
H(5) H(23) 3.296 1_545
H(5) H(38) 3.156 1_545
H(5) H(43) 2.481 1_545
H(5) H(69) 3.562 2_647
H(5) H(70) 3.449 1_545
H(6) O(6) 2.861 .
H(6) C(34) 3.093 .
H(6) H(15) 3.478 .
H(6) H(25) 3.432 .
H(6) H(26) 2.163 .
H(7) O(7) 2.578 2_657
H(7) C(49) 3.355 1_566
H(7) H(2) 3.362 2_657
H(7) H(65) 2.767 1_566
H(7) H(66) 3.045 1_566
H(8) C(15) 3.268 2_557
H(8) H(50) 2.458 2_557
H(8) H(51) 3.482 2_557
H(8) H(52) 3.456 2_557
H(8) H(56) 3.441 2_557
H(9) C(2) 3.315 2_657
H(9) C(3) 3.546 2_657
H(9) H(2) 3.388 1_565
H(9) H(14) 2.985 2_657
H(9) H(17) 2.636 2_657
H(9) H(27) 3.076 2_657
H(9) H(63) 3.409 1_565
H(9) H(67) 3.554 2_656
H(9) H(70) 3.355 .
H(10) O(8) 3.362 1_565
H(10) O(9) 3.584 1_565
H(10) C(40) 3.149 1_565
H(10) C(41) 3.354 1_565
H(10) C(42) 3.226 1_565
H(10) C(43) 2.884 1_565
H(10) C(44) 2.704 1_565
H(10) C(45) 2.833 1_565
H(10) H(2) 3.276 1_565
H(11) O(1) 3.574 2_647
H(11) H(25) 3.374 .
H(11) H(26) 3.017 .
H(12) C(7) 3.334 2_547
H(12) H(21) 2.929 2_547
H(12) H(49) 2.711 2_556
H(12) H(53) 2.547 2_547
H(12) H(54) 3.301 2_547
H(13) C(46) 3.220 2_656
H(13) H(59) 2.793 2_656
H(13) H(60) 2.891 2_656
H(13) H(67) 3.069 2_656
H(14) O(7) 2.413 2_657
H(14) C(35) 3.164 2_657
H(14) H(2) 3.021 2_657
H(14) H(9) 2.985 2_647
H(14) H(37) 3.297 2_647
H(14) H(71) 3.035 2_657
H(15) H(4) 2.808 .
H(15) H(6) 3.478 .
H(15) H(33) 3.191 .
H(16) O(4) 3.352 2_556
H(16) O(5) 2.918 2_556
H(16) O(8) 3.052 2_656
H(16) O(9) 3.572 2_656
H(16) C(24) 3.330 2_556
H(16) C(47) 3.454 2_656
H(16) H(62) 3.217 2_656
H(16) H(64) 3.468 2_656
H(17) O(2) 2.923 2_647
H(17) O(6) 3.530 2_647
H(17) C(4) 3.401 2_647
H(17) C(33) 3.166 2_647
H(17) C(34) 2.979 2_647
H(17) H(9) 2.636 2_647
H(17) H(19) 2.619 2_647
H(17) H(20) 3.331 2_647
H(17) H(25) 2.150 2_647
H(17) H(26) 3.458 2_647
H(17) H(70) 3.107 2_647
H(18) O(1) 2.891 2_647
H(18) C(3) 3.492 2_647
H(18) C(4) 2.873 2_647
H(18) H(19) 2.530 2_647
H(18) H(20) 2.429 2_647
H(18) H(25) 3.566 2_647
H(18) H(69) 3.580 2_647
H(19) O(1) 3.541 2_657
H(19) C(2) 3.009 2_657
H(19) H(17) 2.619 2_657
H(19) H(18) 2.530 2_657
H(19) H(25) 3.217 .
H(19) H(69) 2.921 2_657
H(20) O(1) 3.383 2_657
H(20) O(7) 2.695 2_657
H(20) C(2) 3.238 2_657
H(20) C(35) 3.430 2_657
H(20) H(17) 3.331 2_657
H(20) H(18) 2.429 2_657
H(20) H(25) 3.069 2_657
H(20) H(69) 3.054 2_657
H(20) H(71) 3.600 2_657
H(21) C(15) 3.549 2_557
H(21) H(12) 2.929 2_557
H(21) H(42) 3.498 1_565
H(21) H(49) 3.390 1_566
H(21) H(50) 3.168 2_557
H(21) H(51) 3.025 2_557
H(21) H(65) 2.918 1_566
H(22) O(1) 3.083 2_657
H(22) C(12) 3.390 1_565
H(22) H(28) 2.946 1_565
H(22) H(41) 3.460 1_565
H(22) H(42) 2.533 1_565
H(22) H(65) 2.867 1_566
H(22) H(69) 2.646 2_657
H(23) O(6) 2.866 .
H(23) C(21) 2.874 1_565
H(23) C(25) 3.154 .
H(23) C(26) 3.497 .
H(23) H(3) 3.318 .
H(23) H(5) 3.296 1_565
H(23) H(38) 2.783 .
H(23) H(56) 2.697 1_565
H(23) H(57) 2.508 1_565
H(23) H(58) 2.941 1_565
H(24) C(15) 3.332 2_557
H(24) C(21) 3.340 1_565
H(24) H(41) 3.352 2_557
H(24) H(50) 3.093 2_557
H(24) H(52) 2.730 2_557
H(24) H(55) 3.548 2_557
H(24) H(56) 2.935 1_565
H(24) H(57) 3.435 1_565
H(24) H(58) 3.113 1_565
H(25) O(2) 3.224 .
H(25) C(2) 3.107 2_657
H(25) H(6) 3.432 .
H(25) H(11) 3.374 .
H(25) H(17) 2.150 2_657
H(25) H(18) 3.566 2_657
H(25) H(19) 3.217 .
H(25) H(20) 3.069 2_647
H(25) H(28) 3.491 2_657
H(25) H(70) 3.040 .
H(26) O(2) 3.162 .
H(26) O(3) 2.655 .
H(26) C(16) 3.158 .
H(26) H(4) 3.278 .
H(26) H(6) 2.163 .
H(26) H(11) 3.017 .
H(26) H(17) 3.458 2_657
H(26) H(70) 2.714 .
H(26) H(71) 2.916 .
H(27) C(47) 3.493 2_657
H(27) C(49) 3.588 1_556
H(27) H(2) 3.327 2_657
H(27) H(9) 3.076 2_647
H(27) H(48) 3.264 1_556
H(27) H(63) 2.595 2_657
H(27) H(65) 3.252 1_556
H(27) H(67) 3.220 1_556
H(28) C(49) 3.427 1_556
H(28) H(22) 2.946 1_545
H(28) H(25) 3.491 2_647
H(28) H(48) 3.293 1_556
H(28) H(65) 2.717 1_556
H(28) H(67) 3.467 1_556
H(29) O(11) 2.298 2_556
H(29) H(73) 2.296 2_556
H(29) H(74) 3.187 2_556
H(30) O(4) 2.574 2_556
H(30) O(5) 3.199 2_556
H(30) C(24) 3.226 2_556
H(30) H(46) 3.255 1_565
H(31) O(4) 2.787 2_556
H(31) O(9) 2.980 1_565
H(31) C(42) 3.469 1_565
H(31) C(43) 3.117 1_565
H(31) C(46) 3.119 1_565
H(31) H(1) 3.555 1_565
H(31) H(59) 3.542 1_565
H(31) H(61) 2.479 1_565
H(32) O(8) 3.580 1_565
H(32) O(8) 3.518 2_656
H(32) O(9) 3.233 1_565
H(32) O(9) 2.499 2_656
H(32) C(43) 3.514 1_565
H(32) C(43) 3.105 2_656
H(32) C(46) 2.923 2_656
H(32) H(59) 3.038 2_656
H(32) H(60) 2.701 2_656
H(32) H(61) 3.540 1_565
H(33) O(6) 3.534 .
H(33) O(11) 3.151 2_556
H(33) C(26) 3.358 .
H(33) H(3) 3.092 .
H(33) H(15) 3.191 .
H(33) H(45) 2.639 .
H(33) H(49) 3.493 2_556
H(33) H(57) 3.569 1_565
H(33) H(58) 3.582 1_565
H(33) H(74) 3.314 2_556
H(34) C(48) 3.062 2_556
H(34) H(48) 3.019 2_556
H(34) H(49) 2.309 2_556
H(34) H(55) 3.599 2_557
H(34) H(58) 3.433 1_565
H(34) H(74) 3.419 2_556
H(35) O(10) 3.130 2_556
H(35) O(11) 3.441 2_556
H(35) C(39) 3.328 .
H(35) C(48) 3.268 2_556
H(35) H(44) 3.105 .
H(35) H(45) 2.778 .
H(35) H(47) 3.456 .
H(35) H(49) 2.550 2_556
H(35) H(72) 2.804 2_556
H(35) H(74) 3.083 2_556
H(36) C(26) 3.595 1_545
H(36) C(38) 3.210 .
H(36) C(39) 3.286 .
H(36) H(3) 2.846 1_545
H(36) H(44) 3.143 .
H(36) H(45) 3.036 .
H(36) H(46) 3.576 .
H(36) H(47) 2.503 .
H(37) O(3) 3.540 1_565
H(37) N(2) 3.161 1_565
H(37) C(40) 3.086 1_565
H(37) C(45) 3.269 1_565
H(37) H(2) 3.329 1_565
H(37) H(14) 3.297 2_657
H(37) H(47) 3.474 1_565
H(37) H(70) 3.521 .
H(37) H(71) 3.418 1_565
H(38) O(2) 3.430 .
H(38) O(3) 2.659 1_565
H(38) C(13) 3.448 1_565
H(38) C(21) 3.151 1_565
H(38) H(4) 3.258 1_565
H(38) H(5) 3.156 1_565
H(38) H(23) 2.783 .
H(38) H(56) 3.340 1_565
H(38) H(57) 2.241 1_565
H(38) H(69) 3.548 2_657
H(38) H(70) 2.773 .
H(38) H(71) 2.716 1_565
H(39) O(11) 2.841 2_546
H(39) C(7) 3.460 2_547
H(39) C(47) 3.543 1_455
H(39) H(48) 3.429 2_546
H(39) H(53) 3.423 2_547
H(39) H(54) 2.865 2_547
H(39) H(55) 3.571 2_547
H(39) H(62) 3.184 1_455
H(39) H(64) 3.040 1_455
H(39) H(73) 2.889 2_546
H(39) H(74) 2.952 2_546
H(40) O(10) 3.221 2_556
H(40) C(7) 3.475 2_547
H(40) C(47) 3.500 1_455
H(40) C(48) 3.002 2_556
H(40) C(49) 3.205 2_556
H(40) H(49) 2.424 2_556
H(40) H(53) 3.331 2_547
H(40) H(54) 2.756 2_547
H(40) H(62) 3.584 1_455
H(40) H(64) 2.668 1_455
H(40) H(65) 3.576 2_556
H(40) H(66) 2.623 2_556
H(40) H(72) 2.660 2_556
H(41) H(22) 3.460 1_545
H(41) H(24) 3.352 2_547
H(41) H(43) 3.509 1_545
H(41) H(51) 3.388 2_547
H(42) O(1) 2.727 2_647
H(42) C(10) 3.556 1_545
H(42) C(11) 3.307 1_545
H(42) H(21) 3.498 1_545
H(42) H(22) 2.533 1_545
H(42) H(43) 3.172 1_545
H(42) H(69) 2.821 2_647
H(43) C(12) 3.546 1_565
H(43) C(13) 3.303 1_565
H(43) C(15) 3.333 2_557
H(43) H(5) 2.481 1_565
H(43) H(41) 3.509 1_565
H(43) H(42) 3.172 1_565
H(43) H(50) 3.127 2_557
H(43) H(51) 3.036 2_557
H(43) H(52) 3.279 2_557
H(43) H(56) 3.305 1_565
H(43) H(69) 3.219 2_657
H(44) O(5) 3.254 2_556
H(44) O(11) 3.371 2_556
H(44) C(22) 3.571 .
H(44) H(35) 3.105 .
H(44) H(36) 3.143 .
H(44) H(73) 3.345 .
H(45) O(11) 3.003 2_556
H(45) C(18) 3.524 .
H(45) C(22) 3.366 .
H(45) H(4) 3.336 .
H(45) H(33) 2.639 .
H(45) H(35) 2.778 .
H(45) H(36) 3.036 .
H(45) H(74) 3.439 2_556
H(46) H(30) 3.255 1_545
H(46) H(36) 3.576 .
H(46) H(73) 3.364 .
H(47) C(22) 3.377 .
H(47) C(26) 3.184 1_545
H(47) H(3) 3.053 1_545
H(47) H(4) 3.183 .
H(47) H(35) 3.456 .
H(47) H(36) 2.503 .
H(47) H(37) 3.474 1_545
H(48) O(11) 3.587 .
H(48) C(7) 3.103 1_554
H(48) C(47) 3.313 2_656
H(48) H(27) 3.264 1_554
H(48) H(28) 3.293 1_554
H(48) H(34) 3.019 2_546
H(48) H(39) 3.429 2_556
H(48) H(54) 2.830 1_554
H(48) H(55) 2.511 1_554
H(48) H(62) 2.705 2_656
H(48) H(63) 3.096 2_656
H(48) H(74) 2.810 .
H(49) O(4) 3.563 2_546
H(49) C(18) 3.223 2_546
H(49) C(20) 3.275 2_546
H(49) C(22) 3.031 2_546
H(49) C(23) 3.087 2_546
H(49) H(12) 2.711 2_546
H(49) H(21) 3.390 1_544
H(49) H(33) 3.493 2_546
H(49) H(34) 2.309 2_546
H(49) H(35) 2.550 2_546
H(49) H(40) 2.424 2_546
H(49) H(55) 3.564 1_554
H(49) H(74) 2.974 .
H(50) C(9) 3.329 2_547
H(50) C(10) 3.570 2_547
H(50) H(8) 2.458 2_547
H(50) H(21) 3.168 2_547
H(50) H(24) 3.093 2_547
H(50) H(43) 3.127 2_547
H(50) H(51) 3.431 2_547
H(50) H(52) 3.257 2_547
H(50) H(53) 2.942 2_547
H(51) H(8) 3.482 2_547
H(51) H(21) 3.025 2_547
H(51) H(41) 3.388 2_557
H(51) H(43) 3.036 2_547
H(51) H(50) 3.431 2_557
H(52) H(8) 3.456 2_547
H(52) H(24) 2.730 2_547
H(52) H(43) 3.279 2_547
H(52) H(50) 3.257 2_557
H(52) H(56) 3.210 2_557
H(53) C(20) 3.214 2_557
H(53) C(21) 2.994 2_557
H(53) H(12) 2.547 2_557
H(53) H(39) 3.423 2_557
H(53) H(40) 3.331 2_557
H(53) H(50) 2.942 2_557
H(53) H(56) 2.898 2_557
H(53) H(58) 2.547 2_557
H(54) C(23) 3.268 2_557
H(54) C(47) 3.345 2_657
H(54) H(12) 3.301 2_557
H(54) H(39) 2.865 2_557
H(54) H(40) 2.756 2_557
H(54) H(48) 2.830 1_556
H(54) H(58) 3.014 2_557
H(54) H(62) 3.432 2_657
H(54) H(63) 2.982 2_657
H(54) H(64) 3.080 2_657
H(55) C(21) 3.553 2_557
H(55) C(48) 3.407 1_556
H(55) H(24) 3.548 2_547
H(55) H(34) 3.599 2_547
H(55) H(39) 3.571 2_557
H(55) H(48) 2.511 1_556
H(55) H(49) 3.564 1_556
H(55) H(56) 3.533 2_557
H(55) H(58) 2.778 2_557
H(56) C(17) 3.258 1_545
H(56) H(8) 3.441 2_547
H(56) H(23) 2.697 1_545
H(56) H(24) 2.935 1_545
H(56) H(38) 3.340 1_545
H(56) H(43) 3.305 1_545
H(56) H(52) 3.210 2_547
H(56) H(53) 2.898 2_547
H(56) H(55) 3.533 2_547
H(57) C(17) 3.312 1_545
H(57) C(25) 2.961 1_545
H(57) C(26) 2.951 1_545
H(57) H(3) 2.359 1_545
H(57) H(23) 2.508 1_545
H(57) H(24) 3.435 1_545
H(57) H(33) 3.569 1_545
H(57) H(38) 2.241 1_545
H(58) C(7) 2.941 2_547
H(58) C(17) 3.342 1_545
H(58) H(3) 3.330 1_545
H(58) H(23) 2.941 1_545
H(58) H(24) 3.113 1_545
H(58) H(33) 3.582 1_545
H(58) H(34) 3.433 1_545
H(58) H(53) 2.547 2_547
H(58) H(54) 3.014 2_547
H(58) H(55) 2.778 2_547
H(59) N(2) 3.458 2_646
H(59) C(40) 2.810 2_646
H(59) C(41) 3.142 2_646
H(59) C(42) 3.462 2_646
H(59) C(43) 3.444 2_646
H(59) C(44) 3.085 2_646
H(59) C(45) 2.788 2_646
H(59) C(49) 3.093 .
H(59) H(2) 3.165 2_646
H(59) H(13) 2.793 2_646
H(59) H(31) 3.542 1_545
H(59) H(32) 3.038 2_646
H(59) H(64) 3.520 2_646
H(59) H(66) 2.682 .
H(59) H(67) 2.647 .
H(59) H(72) 3.464 .
H(60) O(8) 2.690 2_656
H(60) O(10) 3.172 .
H(60) C(47) 3.074 2_656
H(60) C(49) 3.317 .
H(60) H(13) 2.891 2_646
H(60) H(32) 2.701 2_646
H(60) H(62) 2.776 2_656
H(60) H(63) 3.212 2_656
H(60) H(66) 3.328 .
H(60) H(67) 2.628 .
H(60) H(72) 3.280 .
H(61) O(4) 2.685 2_546
H(61) O(10) 2.818 .
H(61) C(30) 3.397 1_545
H(61) C(49) 3.445 .
H(61) H(31) 2.479 1_545
H(61) H(32) 3.540 1_545
H(61) H(66) 3.088 .
H(61) H(67) 3.176 .
H(61) H(72) 2.508 .
H(62) O(10) 2.573 2_646
H(62) C(24) 3.568 1_655
H(62) C(48) 3.000 2_646
H(62) C(49) 3.464 2_646
H(62) H(1) 3.113 2_646
H(62) H(16) 3.217 2_646
H(62) H(39) 3.184 1_655
H(62) H(40) 3.584 1_655
H(62) H(48) 2.705 2_646
H(62) H(54) 3.432 2_647
H(62) H(60) 2.776 2_646
H(62) H(67) 2.929 2_646
H(62) H(72) 3.288 2_646
H(62) H(74) 3.132 2_646
H(63) C(1) 3.569 2_647
H(63) C(48) 3.560 2_646
H(63) C(49) 3.512 2_646
H(63) H(9) 3.409 1_545
H(63) H(27) 2.595 2_647
H(63) H(48) 3.096 2_646
H(63) H(54) 2.982 2_647
H(63) H(60) 3.212 2_646
H(63) H(67) 2.761 2_646
H(64) O(4) 3.178 1_655
H(64) C(23) 3.074 1_655
H(64) C(24) 3.053 1_655
H(64) H(16) 3.468 2_646
H(64) H(39) 3.040 1_655
H(64) H(40) 2.668 1_655
H(64) H(54) 3.080 2_647
H(64) H(59) 3.520 2_656
H(64) H(66) 2.954 2_656
H(65) O(7) 2.857 2_646
H(65) C(1) 3.440 1_554
H(65) C(5) 3.448 1_544
H(65) C(11) 3.222 1_544
H(65) C(35) 3.593 2_646
H(65) H(7) 2.767 1_544
H(65) H(21) 2.918 1_544
H(65) H(22) 2.867 1_544
H(65) H(27) 3.252 1_554
H(65) H(28) 2.717 1_554
H(65) H(40) 3.576 2_546
H(66) O(4) 3.452 2_546
H(66) O(7) 2.932 2_646
H(66) C(23) 3.549 2_546
H(66) C(45) 3.554 2_646
H(66) C(46) 3.200 .
H(66) H(2) 3.131 2_646
H(66) H(7) 3.045 1_544
H(66) H(40) 2.623 2_546
H(66) H(59) 2.682 .
H(66) H(60) 3.328 .
H(66) H(61) 3.088 .
H(66) H(64) 2.954 2_646
H(67) O(7) 3.136 2_646
H(67) C(35) 3.428 2_646
H(67) C(46) 2.973 .
H(67) C(47) 3.252 2_656
H(67) H(9) 3.554 2_646
H(67) H(13) 3.069 2_646
H(67) H(27) 3.220 1_554
H(67) H(28) 3.467 1_554
H(67) H(59) 2.647 .
H(67) H(60) 2.628 .
H(67) H(61) 3.176 .
H(67) H(62) 2.929 2_656
H(67) H(63) 2.761 2_656
H(68) O(4) 2.741 2_556
H(68) O(5) 1.685 2_556
H(68) C(24) 2.509 2_556
H(68) H(73) 2.924 .
H(69) O(2) 1.917 2_647
H(69) O(3) 3.045 2_657
H(69) O(6) 3.566 2_647
H(69) C(4) 3.392 2_647
H(69) C(10) 2.965 2_647
H(69) C(11) 3.207 2_647
H(69) H(5) 3.562 2_657
H(69) H(18) 3.580 2_657
H(69) H(19) 2.921 2_647
H(69) H(20) 3.054 2_647
H(69) H(22) 2.646 2_647
H(69) H(38) 3.548 2_647
H(69) H(42) 2.821 2_657
H(69) H(43) 3.219 2_647
H(69) H(70) 2.304 2_647
H(69) H(71) 2.241 2_657
H(70) O(1) 3.093 2_657
H(70) O(6) 2.136 .
H(70) C(25) 2.979 .
H(70) C(33) 3.091 .
H(70) C(34) 3.114 .
H(70) H(5) 3.449 1_565
H(70) H(9) 3.355 .
H(70) H(17) 3.107 2_657
H(70) H(25) 3.040 .
H(70) H(26) 2.714 .
H(70) H(37) 3.521 .
H(70) H(38) 2.773 .
H(70) H(69) 2.304 2_657
H(70) H(71) 3.311 1_565
H(71) O(1) 2.053 2_647
H(71) O(2) 3.334 1_545
H(71) C(3) 3.100 2_647
H(71) C(25) 3.452 1_545
H(71) C(35) 3.599 .
H(71) H(14) 3.035 2_647
H(71) H(20) 3.600 2_647
H(71) H(26) 2.916 .
H(71) H(37) 3.418 1_545
H(71) H(38) 2.716 1_545
H(71) H(69) 2.241 2_647
H(71) H(70) 3.311 1_545
H(72) O(4) 1.891 2_546
H(72) O(11) 3.182 .
H(72) C(22) 3.394 2_546
H(72) C(23) 3.019 2_546
H(72) C(24) 2.747 2_546
H(72) C(46) 3.231 .
H(72) H(35) 2.804 2_546
H(72) H(40) 2.660 2_546
H(72) H(59) 3.464 .
H(72) H(60) 3.280 .
H(72) H(61) 2.508 .
H(72) H(62) 3.288 2_656
H(72) H(73) 3.589 .
H(72) H(74) 2.267 .
H(73) O(5) 2.00(4) 2_556
H(73) O(10) 3.24(4) .
H(73) O(11) 1.01(4) .
H(73) C(23) 3.40(4) 2_556
H(73) C(24) 3.02(4) 2_556
H(73) C(28) 3.28(4) 2_546
H(73) H(3) 3.272 2_546
H(73) H(29) 2.296 2_546
H(73) H(39) 2.889 2_556
H(73) H(44) 3.345 .
H(73) H(46) 3.364 .
H(73) H(68) 2.924 .
H(73) H(72) 3.589 .
H(73) H(74) 1.55(6) .
H(74) O(5) 3.18(5) 2_556
H(74) O(10) 1.87(4) .
H(74) O(11) 0.97(3) .
H(74) C(48) 2.76(4) .
H(74) H(29) 3.187 2_546
H(74) H(33) 3.314 2_546
H(74) H(34) 3.419 2_546
H(74) H(35) 3.083 2_546
H(74) H(39) 2.952 2_556
H(74) H(45) 3.439 2_546
H(74) H(48) 2.810 .
H(74) H(49) 2.974 .
H(74) H(62) 3.132 2_656
H(74) H(72) 2.267 .
H(74) H(73) 1.55(6) .

loop_
_geom_torsion_atom_site_label_1
_geom_torsion_atom_site_label_2
_geom_torsion_atom_site_label_3
_geom_torsion_atom_site_label_4
_geom_torsion
C(25) O(6) C(33) C(32) -63.9(3)
C(25) O(6) C(33) C(34) 176.3(2)
C(33) O(6) C(25) C(26) 89.7(3)
C(47) O(8) C(44) C(43) 168.6(2)
C(47) O(8) C(44) C(45) -12.1(4)
C(46) O(9) C(43) C(42) -2.6(4)
C(46) O(9) C(43) C(44) 178.3(2)
C(28) N(1) C(29) C(30) -11.3(3)
C(28) N(1) C(29) C(37) 114.4(2)
C(29) N(1) C(28) C(27) -43.8(3)
C(28) N(1) C(39) C(38) -142.0(2)
C(39) N(1) C(28) C(27) 79.2(3)
C(29) N(1) C(39) C(38) -15.4(3)
C(39) N(1) C(29) C(30) -136.9(2)
C(39) N(1) C(29) C(37) -11.3(3)
C(35) N(2) C(36) C(32) 40.8(3)
C(35) N(2) C(36) C(37) 164.3(2)
C(36) N(2) C(35) O(7) -162.2(2)
C(36) N(2) C(35) C(34) 19.4(3)
C(35) N(2) C(40) C(41) -155.9(2)
C(35) N(2) C(40) C(45) 22.5(5)
C(40) N(2) C(35) O(7) -19.8(4)
C(40) N(2) C(35) C(34) 161.8(2)
C(36) N(2) C(40) C(41) -10.6(3)
C(36) N(2) C(40) C(45) 167.8(3)
C(40) N(2) C(36) C(32) -106.8(2)
C(40) N(2) C(36) C(37) 16.7(3)
C(2) C(1) C(6) C(5) -53.5(3)
C(2) C(1) C(6) C(7) -170.4(2)
C(2) C(1) C(6) C(8) 67.6(3)
C(6) C(1) C(2) C(3) 60.0(3)
C(1) C(2) C(3) O(1) -179.7(2)
C(1) C(2) C(3) C(4) -59.8(3)
O(1) C(3) C(4) C(5) -179.7(2)
C(2) C(3) C(4) C(5) 57.8(3)
C(3) C(4) C(5) C(6) -53.5(3)
C(3) C(4) C(5) C(11) 179.2(2)
C(4) C(5) C(6) C(1) 49.2(3)
C(4) C(5) C(6) C(7) 164.7(2)
C(4) C(5) C(6) C(8) -73.6(3)
C(4) C(5) C(11) C(10) 77.1(3)
C(6) C(5) C(11) C(10) -50.6(3)
C(11) C(5) C(6) C(1) 175.6(2)
C(11) C(5) C(6) C(7) -68.9(3)
C(11) C(5) C(6) C(8) 52.8(3)
C(1) C(6) C(8) C(9) -176.8(2)
C(1) C(6) C(8) C(12) 55.6(3)
C(5) C(6) C(8) C(9) -56.3(3)
C(5) C(6) C(8) C(12) 176.1(2)
C(7) C(6) C(8) C(9) 63.9(3)
C(7) C(6) C(8) C(12) -63.7(3)
C(6) C(8) C(9) C(10) 56.8(3)
C(6) C(8) C(9) C(16) -177.7(2)
C(6) C(8) C(12) C(13) 176.9(2)
C(9) C(8) C(12) C(13) 49.4(3)
C(12) C(8) C(9) C(10) -174.5(2)
C(12) C(8) C(9) C(16) -49.1(3)
C(8) C(9) C(10) O(2) 69.0(2)
C(8) C(9) C(10) C(11) -51.5(3)
C(8) C(9) C(16) C(14) 57.7(3)
C(8) C(9) C(16) C(17) -178.6(2)
C(10) C(9) C(16) C(14) -176.6(2)
C(10) C(9) C(16) C(17) -52.9(3)
C(16) C(9) C(10) O(2) -55.2(3)
C(16) C(9) C(10) C(11) -175.7(2)
O(2) C(10) C(11) C(5) -73.8(3)
C(9) C(10) C(11) C(5) 48.9(3)
C(8) C(12) C(13) O(3) 66.6(3)
C(8) C(12) C(13) C(14) -53.8(3)
O(3) C(13) C(14) C(15) 172.6(2)
O(3) C(13) C(14) C(16) -65.9(2)
O(3) C(13) C(14) C(19) 45.8(3)
C(12) C(13) C(14) C(15) -65.2(3)
C(12) C(13) C(14) C(16) 56.3(3)
C(12) C(13) C(14) C(19) 168.0(2)
C(13) C(14) C(16) C(9) -61.1(3)
C(13) C(14) C(16) C(17) 168.0(2)
C(13) C(14) C(19) C(18) -152.3(2)
C(13) C(14) C(19) C(20) 82.7(3)
C(15) C(14) C(16) C(9) 59.5(3)
C(15) C(14) C(16) C(17) -71.5(2)
C(15) C(14) C(19) C(18) 80.8(3)
C(15) C(14) C(19) C(20) -44.2(3)
C(16) C(14) C(19) C(18) -37.0(2)
C(16) C(14) C(19) C(20) -162.0(2)
C(19) C(14) C(16) C(9) 176.1(2)
C(19) C(14) C(16) C(17) 45.1(2)
C(9) C(16) C(17) C(18) -163.5(2)
C(14) C(16) C(17) C(18) -35.1(2)
C(16) C(17) C(18) C(19) 11.1(3)
C(17) C(18) C(19) C(14) 16.5(3)
C(17) C(18) C(19) C(20) 144.9(2)
C(14) C(19) C(20) C(21) -54.4(3)
C(14) C(19) C(20) C(22) -177.7(2)
C(18) C(19) C(20) C(21) -175.1(2)
C(18) C(19) C(20) C(22) 61.7(3)
C(19) C(20) C(22) C(23) -165.7(2)
C(21) C(20) C(22) C(23) 69.5(3)
C(20) C(22) C(23) C(24) -179.6(2)
C(22) C(23) C(24) O(4) -91.9(3)
C(22) C(23) C(24) O(5) 87.4(3)
O(6) C(25) C(26) C(27) -69.1(4)
C(25) C(26) C(27) C(28) 179.2(3)
C(25) C(26) C(27) C(31) -1.3(5)
C(26) C(27) C(28) N(1) -130.1(3)
C(26) C(27) C(31) C(30) -179.4(3)
C(26) C(27) C(31) C(32) 61.0(4)
C(28) C(27) C(31) C(30) 0.1(3)
C(28) C(27) C(31) C(32) -119.5(3)
C(31) C(27) C(28) N(1) 50.4(3)
N(1) C(29) C(30) C(31) 62.7(3)
N(1) C(29) C(37) C(36) -87.8(2)
N(1) C(29) C(37) C(38) 32.7(2)
N(1) C(29) C(37) C(41) 154.0(2)
C(30) C(29) C(37) C(36) 33.9(3)
C(30) C(29) C(37) C(38) 154.3(2)
C(30) C(29) C(37) C(41) -84.3(3)
C(37) C(29) C(30) C(31) -56.1(3)
C(29) C(30) C(31) C(27) -56.6(3)
C(29) C(30) C(31) C(32) 67.3(2)
C(27) C(31) C(32) C(33) -67.9(3)
C(27) C(31) C(32) C(36) 60.9(3)
C(30) C(31) C(32) C(33) 171.0(2)
C(30) C(31) C(32) C(36) -60.1(3)
C(31) C(32) C(33) O(6) 52.7(3)
C(31) C(32) C(33) C(34) 169.9(2)
C(31) C(32) C(36) N(2) 155.2(2)
C(31) C(32) C(36) C(37) 39.4(3)
C(33) C(32) C(36) N(2) -70.9(2)
C(33) C(32) C(36) C(37) 173.4(2)
C(36) C(32) C(33) O(6) -78.7(3)
C(36) C(32) C(33) C(34) 38.4(3)
O(6) C(33) C(34) C(35) 144.0(2)
C(32) C(33) C(34) C(35) 20.5(3)
C(33) C(34) C(35) O(7) 128.5(3)
C(33) C(34) C(35) N(2) -53.1(3)
N(2) C(36) C(37) C(29) -141.1(2)
N(2) C(36) C(37) C(38) 104.5(2)
N(2) C(36) C(37) C(41) -16.0(3)
C(32) C(36) C(37) C(29) -24.7(3)
C(32) C(36) C(37) C(38) -139.1(2)
C(32) C(36) C(37) C(41) 100.4(3)
C(29) C(37) C(38) C(39) -42.5(2)
C(29) C(37) C(41) C(40) 135.0(2)
C(29) C(37) C(41) C(42) -46.6(4)
C(36) C(37) C(38) C(39) 79.5(3)
C(36) C(37) C(41) C(40) 10.5(3)
C(36) C(37) C(41) C(42) -171.1(3)
C(38) C(37) C(41) C(40) -109.7(2)
C(38) C(37) C(41) C(42) 68.7(4)
C(41) C(37) C(38) C(39) -165.8(2)
C(37) C(38) C(39) N(1) 36.1(2)
N(2) C(40) C(41) C(37) -0.5(3)
N(2) C(40) C(41) C(42) -179.1(2)
N(2) C(40) C(45) C(44) -178.3(3)
C(41) C(40) C(45) C(44) -0.1(3)
C(45) C(40) C(41) C(37) -179.0(2)
C(45) C(40) C(41) C(42) 2.4(4)
C(37) C(41) C(42) C(43) -179.9(2)
C(40) C(41) C(42) C(43) -1.6(4)
C(41) C(42) C(43) O(9) 179.4(3)
C(41) C(42) C(43) C(44) -1.5(4)
O(9) C(43) C(44) O(8) 2.4(4)
O(9) C(43) C(44) C(45) -177.0(2)
C(42) C(43) C(44) O(8) -176.8(2)
C(42) C(43) C(44) C(45) 3.8(5)
O(8) C(44) C(45) C(40) 177.7(2)
C(43) C(44) C(45) C(40) -3.0(4)
